data_4324850
loop_
_publ_author_name
'Lan-Chang Liang'
'Yu-Lin Hsu'
'Sheng-Ta Lin'

_publ_section_title
;
 Group 4 Complexes of a tert-Butylphosphine-Bridged Biphenolate Ligand
;
_journal_name_full 'Inorganic Chemistry'
_journal_page_first 3363
_journal_page_last 3372
_journal_paper_doi 10.1021/ic102194z
_journal_volume 50
_journal_year 2011
_chemical_formula_moiety 'C64 H98 O4 P2 Ti'
_chemical_formula_sum 'C64 H98 O4 P2 Ti'
_chemical_formula_weight 1041.26
_chemical_name_systematic
; 
 ? 
;
_space_group_IT_number 52
_symmetry_cell_setting orthorhombic
_symmetry_space_group_name_Hall '-P 2a 2bc'
_symmetry_space_group_name_H-M 'P n n a'
_atom_sites_solution_hydrogens geom
_atom_sites_solution_primary direct
_atom_sites_solution_secondary difmap
_audit_creation_method SHELXL-97
_cell_angle_alpha 90.00
_cell_angle_beta 90.00
_cell_angle_gamma 90.00
_cell_formula_units_Z 4
_cell_length_a 12.3848(7)
_cell_length_b 30.7971(18)
_cell_length_c 18.5819(11)
_cell_measurement_reflns_used 0
_cell_measurement_temperature 200(2)
_cell_measurement_theta_max 0
_cell_measurement_theta_min 0
_cell_volume 7087.4(7)
_computing_structure_refinement 'SHELXL-97 (Sheldrick, 2008)'
_computing_structure_solution 'SHELXS-97 (Sheldrick, 2008)'
_diffrn_ambient_temperature 200(2)
_diffrn_measured_fraction_theta_full 0.993
_diffrn_measured_fraction_theta_max 0.993
_diffrn_radiation_monochromator graphite
_diffrn_radiation_source 'fine-focus sealed tube'
_diffrn_radiation_type MoK\a
_diffrn_radiation_wavelength 0.71073
_diffrn_reflns_av_R_equivalents 0.1071
_diffrn_reflns_av_sigmaI/netI 0.0882
_diffrn_reflns_limit_h_max 14
_diffrn_reflns_limit_h_min -14
_diffrn_reflns_limit_k_max 36
_diffrn_reflns_limit_k_min -27
_diffrn_reflns_limit_l_max 14
_diffrn_reflns_limit_l_min -22
_diffrn_reflns_number 43494
_diffrn_reflns_theta_full 25.03
_diffrn_reflns_theta_max 25.03
_diffrn_reflns_theta_min 1.28
_exptl_absorpt_coefficient_mu 0.204
_exptl_absorpt_correction_T_max 0.9879
_exptl_absorpt_correction_T_min 0.9303
_exptl_absorpt_correction_type multi-scan
_exptl_absorpt_process_details 'SADABS 2.03 (Sheldrick, 2001)'
_exptl_crystal_colour orange
_exptl_crystal_density_diffrn 0.976
_exptl_crystal_description prism
_exptl_crystal_F_000 2264
_exptl_crystal_size_max 0.36
_exptl_crystal_size_mid 0.15
_exptl_crystal_size_min 0.06
_refine_diff_density_max 1.412
_refine_diff_density_min -0.637
_refine_diff_density_rms 0.067
_refine_ls_extinction_method none
_refine_ls_goodness_of_fit_ref 1.062
_refine_ls_hydrogen_treatment constr
_refine_ls_matrix_type full
_refine_ls_number_parameters 339
_refine_ls_number_reflns 6230
_refine_ls_number_restraints 0
_refine_ls_restrained_S_all 1.062
_refine_ls_R_factor_all 0.1363
_refine_ls_R_factor_gt 0.0790
_refine_ls_shift/su_max 0.000
_refine_ls_shift/su_mean 0.000
_refine_ls_structure_factor_coef Fsqd
_refine_ls_weighting_details 'calc w=1/[\s^2^(Fo^2^)+(0.1231P)^2^+1.9098P] where P=(Fo^2^+2Fc^2^)/3'
_refine_ls_weighting_scheme calc
_refine_ls_wR_factor_gt 0.2176
_refine_ls_wR_factor_ref 0.2405
_reflns_number_gt 3544
_reflns_number_total 6230
_reflns_threshold_expression >2sigma(I)
_cod_data_source_file ic102194z_si_002.cif
_cod_data_source_block a10251
_cod_database_code 4324850

loop_
_symmetry_equiv_pos_as_xyz
'x, y, z'
'-x+1/2, -y, z'
'x, -y+1/2, -z+1/2'
'-x+1/2, y+1/2, -z+1/2'
'-x, -y, -z'
'x-1/2, y, -z'
'-x, y-1/2, z-1/2'
'x-1/2, -y-1/2, z-1/2'

loop_
_atom_site_label
_atom_site_type_symbol
_atom_site_fract_x
_atom_site_fract_y
_atom_site_fract_z
_atom_site_U_iso_or_equiv
_atom_site_adp_type
_atom_site_occupancy
_atom_site_symmetry_multiplicity
_atom_site_calc_flag
_atom_site_refinement_flags
_atom_site_disorder_assembly
_atom_site_disorder_group
Ti Ti 0.54900(9) 0.2500 0.2500 0.0274(3) Uani 1 2 d S . .
P1 P 0.67623(9) 0.31998(3) 0.24745(6) 0.0283(3) Uani 1 1 d . . .
O1 O 0.5771(2) 0.26375(8) 0.15233(15) 0.0331(7) Uani 1 1 d . . .
O2 O 0.4593(2) 0.20393(8) 0.22584(16) 0.0332(7) Uani 1 1 d . . .
C1 C 0.6916(4) 0.32511(12) 0.1512(2) 0.0324(10) Uani 1 1 d . A .
C2 C 0.6276(3) 0.29520(12) 0.1138(2) 0.0309(10) Uani 1 1 d . . .
C3 C 0.6119(4) 0.29880(13) 0.0391(2) 0.0361(11) Uani 1 1 d . . .
C4 C 0.5383(4) 0.26739(15) -0.0020(2) 0.0434(12) Uani 1 1 d . . .
C5 C 0.4220(4) 0.2719(2) 0.0230(3) 0.0696(17) Uani 1 1 d . . .
H5A H 0.4180 0.2667 0.0749 0.104 Uiso 1 1 calc R . .
H5B H 0.3769 0.2506 -0.0022 0.104 Uiso 1 1 calc R . .
H5C H 0.3960 0.3012 0.0123 0.104 Uiso 1 1 calc R . .
C6 C 0.5758(5) 0.22017(15) 0.0095(3) 0.0556(15) Uani 1 1 d . . .
H6A H 0.5756 0.2135 0.0611 0.083 Uiso 1 1 calc R . .
H6B H 0.6490 0.2166 -0.0096 0.083 Uiso 1 1 calc R . .
H6C H 0.5266 0.2004 -0.0156 0.083 Uiso 1 1 calc R . .
C7 C 0.5389(5) 0.27621(18) -0.0831(3) 0.0707(18) Uani 1 1 d . . .
H7A H 0.5160 0.3062 -0.0921 0.106 Uiso 1 1 calc R . .
H7B H 0.4891 0.2562 -0.1072 0.106 Uiso 1 1 calc R . .
H7C H 0.6120 0.2719 -0.1020 0.106 Uiso 1 1 calc R . .
C8 C 0.6644(4) 0.33357(14) 0.0048(3) 0.0436(12) Uani 1 1 d . . .
H8A H 0.6557 0.3364 -0.0458 0.052 Uiso 1 1 calc R . .
C9 C 0.7284(4) 0.36419(14) 0.0399(3) 0.0441(12) Uani 1 1 d . A .
C10 C 0.7777(5) 0.40286(16) -0.0006(3) 0.0604(16) Uani 1 1 d . . .
C11 C 0.8631(9) 0.3855(3) -0.0583(5) 0.090(3) Uani 0.70 1 d P A 1
H11A H 0.8272 0.3654 -0.0915 0.135 Uiso 0.70 1 calc PR A 1
H11B H 0.9218 0.3704 -0.0334 0.135 Uiso 0.70 1 calc PR A 1
H11C H 0.8926 0.4101 -0.0855 0.135 Uiso 0.70 1 calc PR A 1
C12 C 0.8420(10) 0.4332(3) 0.0460(6) 0.089(4) Uani 0.70 1 d P A 1
H12A H 0.8970 0.4168 0.0723 0.133 Uiso 0.70 1 calc PR A 1
H12B H 0.7937 0.4476 0.0803 0.133 Uiso 0.70 1 calc PR A 1
H12C H 0.8772 0.4551 0.0157 0.133 Uiso 0.70 1 calc PR A 1
C13 C 0.6914(9) 0.4271(3) -0.0414(7) 0.097(3) Uani 0.70 1 d P A 1
H13A H 0.6514 0.4067 -0.0720 0.146 Uiso 0.70 1 calc PR A 1
H13B H 0.7250 0.4494 -0.0716 0.146 Uiso 0.70 1 calc PR A 1
H13C H 0.6417 0.4408 -0.0073 0.146 Uiso 0.70 1 calc PR A 1
C11' C 0.757(2) 0.4008(7) -0.0796(12) 0.090(3) Uani 0.30 1 d P A 2
H11D H 0.6799 0.3967 -0.0883 0.135 Uiso 0.30 1 calc PR A 2
H11E H 0.7976 0.3765 -0.1004 0.135 Uiso 0.30 1 calc PR A 2
H11F H 0.7808 0.4280 -0.1021 0.135 Uiso 0.30 1 calc PR A 2
C12' C 0.891(2) 0.4117(8) 0.0246(16) 0.089(4) Uani 0.30 1 d P A 2
H12D H 0.8920 0.4131 0.0773 0.133 Uiso 0.30 1 calc PR A 2
H12E H 0.9155 0.4395 0.0048 0.133 Uiso 0.30 1 calc PR A 2
H12F H 0.9386 0.3884 0.0081 0.133 Uiso 0.30 1 calc PR A 2
C13' C 0.707(2) 0.4445(7) 0.0288(14) 0.097(3) Uani 0.30 1 d P A 2
H13D H 0.7158 0.4471 0.0810 0.146 Uiso 0.30 1 calc PR A 2
H13E H 0.6305 0.4400 0.0174 0.146 Uiso 0.30 1 calc PR A 2
H13F H 0.7325 0.4711 0.0054 0.146 Uiso 0.30 1 calc PR A 2
C14 C 0.7416(4) 0.35980(13) 0.1136(3) 0.0447(12) Uani 1 1 d . . .
H14A H 0.7845 0.3802 0.1392 0.054 Uiso 1 1 calc R A .
C15 C 0.7989(4) 0.33607(14) 0.2968(2) 0.0397(12) Uani 1 1 d . . .
C16 C 0.8941(5) 0.31054(19) 0.2637(4) 0.083(2) Uani 1 1 d . . .
H16A H 0.9611 0.3183 0.2886 0.125 Uiso 1 1 calc R . .
H16B H 0.9007 0.3178 0.2125 0.125 Uiso 1 1 calc R . .
H16C H 0.8810 0.2793 0.2689 0.125 Uiso 1 1 calc R . .
C17 C 0.8311(4) 0.38368(15) 0.2982(3) 0.0537(14) Uani 1 1 d . . .
H17A H 0.8977 0.3871 0.3262 0.080 Uiso 1 1 calc R . .
H17B H 0.7733 0.4007 0.3206 0.080 Uiso 1 1 calc R . .
H17C H 0.8430 0.3939 0.2489 0.080 Uiso 1 1 calc R . .
C18 C 0.7837(5) 0.3199(2) 0.3734(3) 0.088(2) Uani 1 1 d . . .
H18A H 0.8471 0.3275 0.4022 0.131 Uiso 1 1 calc R . .
H18B H 0.7748 0.2882 0.3730 0.131 Uiso 1 1 calc R . .
H18C H 0.7192 0.3334 0.3943 0.131 Uiso 1 1 calc R . .
C19 C 0.5669(3) 0.35882(12) 0.2626(2) 0.0309(10) Uani 1 1 d . B .
C20 C 0.5766(4) 0.40413(13) 0.2549(3) 0.0414(12) Uani 1 1 d . . .
H20A H 0.6453 0.4168 0.2463 0.050 Uiso 1 1 calc R . .
C21 C 0.4867(4) 0.43007(13) 0.2599(3) 0.0408(12) Uani 1 1 d . B .
C22 C 0.4939(4) 0.48042(15) 0.2517(3) 0.0596(16) Uani 1 1 d . . .
C23 C 0.6087(7) 0.4955(2) 0.2411(7) 0.106(4) Uani 0.78 1 d P B 1
H23A H 0.6528 0.4861 0.2820 0.160 Uiso 0.78 1 calc PR B 1
H23B H 0.6102 0.5273 0.2378 0.160 Uiso 0.78 1 calc PR B 1
H23C H 0.6377 0.4830 0.1966 0.160 Uiso 0.78 1 calc PR B 1
C24 C 0.4254(8) 0.4947(2) 0.1863(5) 0.093(3) Uani 0.78 1 d P B 1
H24A H 0.3510 0.4846 0.1925 0.139 Uiso 0.78 1 calc PR B 1
H24B H 0.4558 0.4821 0.1423 0.139 Uiso 0.78 1 calc PR B 1
H24C H 0.4261 0.5265 0.1827 0.139 Uiso 0.78 1 calc PR B 1
C25 C 0.4418(8) 0.5020(2) 0.3186(5) 0.100(3) Uani 0.78 1 d P B 1
H25A H 0.3671 0.4920 0.3236 0.150 Uiso 0.78 1 calc PR B 1
H25B H 0.4426 0.5337 0.3128 0.150 Uiso 0.78 1 calc PR B 1
H25C H 0.4828 0.4941 0.3618 0.150 Uiso 0.78 1 calc PR B 1
C23' C 0.561(3) 0.4884(8) 0.173(2) 0.106(4) Uani 0.22 1 d P B 2
H23D H 0.6323 0.4747 0.1760 0.160 Uiso 0.22 1 calc PR B 2
H23E H 0.5693 0.5196 0.1646 0.160 Uiso 0.22 1 calc PR B 2
H23F H 0.5198 0.4754 0.1336 0.160 Uiso 0.22 1 calc PR B 2
C24' C 0.389(3) 0.5011(9) 0.242(2) 0.093(3) Uani 0.22 1 d P B 2
H24D H 0.3993 0.5325 0.2372 0.139 Uiso 0.22 1 calc PR B 2
H24E H 0.3441 0.4952 0.2845 0.139 Uiso 0.22 1 calc PR B 2
H24F H 0.3543 0.4896 0.1991 0.139 Uiso 0.22 1 calc PR B 2
C25' C 0.577(3) 0.4952(8) 0.314(2) 0.100(3) Uani 0.22 1 d P B 2
H25D H 0.6454 0.4794 0.3084 0.150 Uiso 0.22 1 calc PR B 2
H25E H 0.5461 0.4888 0.3613 0.150 Uiso 0.22 1 calc PR B 2
H25F H 0.5909 0.5265 0.3100 0.150 Uiso 0.22 1 calc PR B 2
C26 C 0.3869(4) 0.41051(13) 0.2723(3) 0.0444(13) Uani 1 1 d . . .
H26A H 0.3251 0.4287 0.2759 0.053 Uiso 1 1 calc R B .
C27 C 0.3726(4) 0.36581(13) 0.2798(2) 0.0358(11) Uani 1 1 d . B .
C28 C 0.2616(4) 0.34517(13) 0.2934(3) 0.0425(12) Uani 1 1 d . . .
C29 C 0.1727(4) 0.38078(17) 0.3002(4) 0.0741(19) Uani 1 1 d . B .
H29A H 0.1910 0.4005 0.3398 0.111 Uiso 1 1 calc R . .
H29B H 0.1029 0.3670 0.3099 0.111 Uiso 1 1 calc R . .
H29C H 0.1684 0.3972 0.2552 0.111 Uiso 1 1 calc R . .
C30 C 0.2623(5) 0.32014(17) 0.3629(3) 0.0679(17) Uani 1 1 d . B .
H30A H 0.3171 0.2972 0.3605 0.102 Uiso 1 1 calc R . .
H30B H 0.1912 0.3071 0.3708 0.102 Uiso 1 1 calc R . .
H30C H 0.2791 0.3398 0.4028 0.102 Uiso 1 1 calc R . .
C31 C 0.2293(5) 0.31496(17) 0.2305(3) 0.0652(16) Uani 1 1 d . B .
H31A H 0.2840 0.2922 0.2248 0.098 Uiso 1 1 calc R . .
H31B H 0.2243 0.3319 0.1860 0.098 Uiso 1 1 calc R . .
H31C H 0.1592 0.3016 0.2409 0.098 Uiso 1 1 calc R . .
C32 C 0.4658(4) 0.33989(12) 0.2724(2) 0.0303(10) Uani 1 1 d . . .

loop_
_atom_site_aniso_label
_atom_site_aniso_U_11
_atom_site_aniso_U_22
_atom_site_aniso_U_33
_atom_site_aniso_U_23
_atom_site_aniso_U_13
_atom_site_aniso_U_12
Ti 0.0278(6) 0.0174(5) 0.0370(6) 0.0011(4) 0.000 0.000
P1 0.0273(6) 0.0196(5) 0.0379(7) -0.0007(5) -0.0001(6) -0.0005(4)
O1 0.0340(18) 0.0297(14) 0.0357(17) 0.0018(12) 0.0008(14) -0.0085(13)
O2 0.0320(18) 0.0187(13) 0.0490(19) 0.0010(12) -0.0047(14) 0.0003(12)
C1 0.036(3) 0.024(2) 0.038(3) 0.0009(17) 0.000(2) 0.0024(19)
C2 0.030(3) 0.026(2) 0.037(3) 0.0081(18) 0.003(2) 0.0053(19)
C3 0.034(3) 0.032(2) 0.042(3) 0.0039(19) -0.001(2) 0.000(2)
C4 0.050(3) 0.045(3) 0.036(3) 0.009(2) -0.003(2) -0.007(2)
C5 0.046(4) 0.080(4) 0.082(5) 0.016(3) -0.018(3) -0.009(3)
C6 0.065(4) 0.049(3) 0.052(3) -0.012(2) -0.005(3) -0.012(3)
C7 0.094(5) 0.070(4) 0.048(4) 0.010(3) -0.016(3) -0.028(3)
C8 0.047(3) 0.043(3) 0.040(3) 0.008(2) 0.003(2) 0.001(2)
C9 0.048(3) 0.034(2) 0.050(3) 0.010(2) 0.005(3) 0.001(2)
C10 0.086(5) 0.042(3) 0.053(4) 0.018(2) -0.005(3) -0.015(3)
C11 0.108(8) 0.075(6) 0.086(7) 0.024(5) 0.040(7) -0.029(6)
C12 0.108(11) 0.061(7) 0.097(8) 0.024(6) 0.004(7) -0.036(6)
C13 0.108(8) 0.061(6) 0.123(9) 0.053(6) -0.002(8) -0.017(5)
C11' 0.108(8) 0.075(6) 0.086(7) 0.024(5) 0.040(7) -0.029(6)
C12' 0.108(11) 0.061(7) 0.097(8) 0.024(6) 0.004(7) -0.036(6)
C13' 0.108(8) 0.061(6) 0.123(9) 0.053(6) -0.002(8) -0.017(5)
C14 0.048(3) 0.030(2) 0.056(3) 0.002(2) -0.002(3) -0.006(2)
C15 0.036(3) 0.038(2) 0.045(3) -0.003(2) -0.010(2) -0.005(2)
C16 0.039(3) 0.062(4) 0.149(7) -0.034(4) -0.010(4) 0.007(3)
C17 0.043(3) 0.041(3) 0.077(4) 0.000(2) -0.019(3) -0.009(2)
C18 0.077(5) 0.114(5) 0.072(5) 0.030(4) -0.032(4) -0.048(4)
C19 0.029(3) 0.024(2) 0.040(3) 0.0014(17) 0.000(2) 0.0016(18)
C20 0.035(3) 0.023(2) 0.066(3) -0.001(2) -0.001(3) 0.0026(19)
C21 0.043(3) 0.017(2) 0.062(3) 0.001(2) -0.002(2) 0.000(2)
C22 0.050(3) 0.024(2) 0.105(5) -0.002(3) -0.002(3) -0.001(2)
C23 0.075(6) 0.022(3) 0.222(13) 0.011(5) -0.009(7) -0.019(4)
C24 0.118(9) 0.031(4) 0.130(9) 0.018(5) -0.038(8) -0.005(4)
C25 0.137(8) 0.019(3) 0.144(8) -0.018(4) 0.008(7) 0.005(4)
C23' 0.075(6) 0.022(3) 0.222(13) 0.011(5) -0.009(7) -0.019(4)
C24' 0.118(9) 0.031(4) 0.130(9) 0.018(5) -0.038(8) -0.005(4)
C25' 0.137(8) 0.019(3) 0.144(8) -0.018(4) 0.008(7) 0.005(4)
C26 0.034(3) 0.025(2) 0.074(4) -0.007(2) 0.000(3) 0.005(2)
C27 0.035(3) 0.026(2) 0.046(3) -0.0010(19) -0.001(2) -0.003(2)
C28 0.025(3) 0.030(2) 0.072(4) -0.001(2) 0.007(2) 0.006(2)
C29 0.029(3) 0.046(3) 0.147(6) 0.000(3) 0.011(4) 0.006(3)
C30 0.055(4) 0.061(3) 0.088(5) 0.015(3) 0.027(3) -0.001(3)
C31 0.047(4) 0.054(3) 0.095(5) -0.002(3) -0.016(3) -0.008(3)
C32 0.032(3) 0.0217(19) 0.037(3) -0.0036(17) 0.002(2) -0.0006(19)

loop_
_atom_type_symbol
_atom_type_description
_atom_type_scat_dispersion_real
_atom_type_scat_dispersion_imag
_atom_type_scat_source
C C 0.0033 0.0016 'International Tables Vol C Tables 4.2.6.8 and 6.1.1.4'
H H 0.0000 0.0000 'International Tables Vol C Tables 4.2.6.8 and 6.1.1.4'
O O 0.0106 0.0060 'International Tables Vol C Tables 4.2.6.8 and 6.1.1.4'
P P 0.1023 0.0942 'International Tables Vol C Tables 4.2.6.8 and 6.1.1.4'
Ti Ti 0.2776 0.4457 'International Tables Vol C Tables 4.2.6.8 and 6.1.1.4'

loop_
_geom_angle_atom_site_label_1
_geom_angle_atom_site_label_2
_geom_angle_atom_site_label_3
_geom_angle
_geom_angle_site_symmetry_1
_geom_angle_site_symmetry_3
O2 Ti O2 106.49(18) . 3
O2 Ti O1 99.83(12) . 3
O2 Ti O1 92.82(12) 3 3
O2 Ti O1 92.82(12) . .
O2 Ti O1 99.83(12) 3 .
O1 Ti O1 158.81(18) 3 .
O2 Ti P1 74.98(9) . 3
O2 Ti P1 164.88(9) 3 3
O1 Ti P1 72.20(8) 3 3
O1 Ti P1 95.09(9) . 3
O2 Ti P1 164.88(9) . .
O2 Ti P1 74.98(9) 3 .
O1 Ti P1 95.09(9) 3 .
O1 Ti P1 72.20(8) . .
P1 Ti P1 107.67(6) 3 .
C1 P1 C19 100.01(19) . .
C1 P1 C15 112.5(2) . .
C19 P1 C15 111.0(2) . .
C1 P1 Ti 98.66(13) . .
C19 P1 Ti 95.07(14) . .
C15 P1 Ti 134.03(15) . .
C2 O1 Ti 138.5(3) . .
C32 O2 Ti 136.1(3) 3 .
C2 C1 C14 119.9(4) . .
C2 C1 P1 111.9(3) . .
C14 C1 P1 126.8(3) . .
O1 C2 C1 118.0(4) . .
O1 C2 C3 120.9(4) . .
C1 C2 C3 121.0(4) . .
C8 C3 C2 116.3(4) . .
C8 C3 C4 122.0(4) . .
C2 C3 C4 121.6(4) . .
C5 C4 C7 106.8(4) . .
C5 C4 C3 110.7(4) . .
C7 C4 C3 112.1(4) . .
C5 C4 C6 109.2(4) . .
C7 C4 C6 107.6(4) . .
C3 C4 C6 110.3(4) . .
C4 C5 H5A 109.5 . .
C4 C5 H5B 109.5 . .
H5A C5 H5B 109.5 . .
C4 C5 H5C 109.5 . .
H5A C5 H5C 109.5 . .
H5B C5 H5C 109.5 . .
C4 C6 H6A 109.5 . .
C4 C6 H6B 109.5 . .
H6A C6 H6B 109.5 . .
C4 C6 H6C 109.5 . .
H6A C6 H6C 109.5 . .
H6B C6 H6C 109.5 . .
C4 C7 H7A 109.5 . .
C4 C7 H7B 109.5 . .
H7A C7 H7B 109.5 . .
C4 C7 H7C 109.5 . .
H7A C7 H7C 109.5 . .
H7B C7 H7C 109.5 . .
C9 C8 C3 124.5(4) . .
C9 C8 H8A 117.8 . .
C3 C8 H8A 117.8 . .
C14 C9 C8 117.6(4) . .
C14 C9 C10 120.9(4) . .
C8 C9 C10 121.4(4) . .
C11' C10 C12' 118.3(16) . .
C11' C10 C12 133.1(9) . .
C12' C10 C12 38.1(10) . .
C11' C10 C13 53.5(11) . .
C12' C10 C13 136.8(10) . .
C12 C10 C13 111.0(7) . .
C11' C10 C9 112.5(9) . .
C12' C10 C9 111.0(10) . .
C12 C10 C9 114.3(5) . .
C13 C10 C9 110.3(5) . .
C11' C10 C11 55.8(12) . .
C12' C10 C11 69.7(12) . .
C12 C10 C11 104.1(7) . .
C13 C10 C11 107.3(7) . .
C9 C10 C11 109.4(5) . .
C11' C10 C13' 105.6(14) . .
C12' C10 C13' 104.6(14) . .
C12 C10 C13' 66.8(10) . .
C13 C10 C13' 53.4(9) . .
C9 C10 C13' 103.3(8) . .
C11 C10 C13' 146.7(8) . .
C10 C11 H11A 109.5 . .
C10 C11 H11B 109.5 . .
H11A C11 H11B 109.5 . .
C10 C11 H11C 109.5 . .
H11A C11 H11C 109.5 . .
H11B C11 H11C 109.5 . .
C10 C12 H12A 109.5 . .
C10 C12 H12B 109.5 . .
H12A C12 H12B 109.5 . .
C10 C12 H12C 109.5 . .
H12A C12 H12C 109.5 . .
H12B C12 H12C 109.5 . .
C10 C13 H13A 109.5 . .
C10 C13 H13B 109.5 . .
H13A C13 H13B 109.5 . .
C10 C13 H13C 109.5 . .
H13A C13 H13C 109.5 . .
H13B C13 H13C 109.5 . .
C10 C11' H11D 109.5 . .
C10 C11' H11E 109.5 . .
H11D C11' H11E 109.5 . .
C10 C11' H11F 109.5 . .
H11D C11' H11F 109.5 . .
H11E C11' H11F 109.5 . .
C10 C12' H12D 109.5 . .
C10 C12' H12E 109.5 . .
H12D C12' H12E 109.5 . .
C10 C12' H12F 109.5 . .
H12D C12' H12F 109.5 . .
H12E C12' H12F 109.5 . .
C10 C13' H13D 109.5 . .
C10 C13' H13E 109.5 . .
H13D C13' H13E 109.5 . .
C10 C13' H13F 109.5 . .
H13D C13' H13F 109.5 . .
H13E C13' H13F 109.5 . .
C9 C14 C1 120.5(4) . .
C9 C14 H14A 119.7 . .
C1 C14 H14A 119.7 . .
C17 C15 C18 109.4(4) . .
C17 C15 C16 107.3(4) . .
C18 C15 C16 107.5(5) . .
C17 C15 P1 119.0(3) . .
C18 C15 P1 106.0(3) . .
C16 C15 P1 107.1(3) . .
C15 C16 H16A 109.5 . .
C15 C16 H16B 109.5 . .
H16A C16 H16B 109.5 . .
C15 C16 H16C 109.5 . .
H16A C16 H16C 109.5 . .
H16B C16 H16C 109.5 . .
C15 C17 H17A 109.5 . .
C15 C17 H17B 109.5 . .
H17A C17 H17B 109.5 . .
C15 C17 H17C 109.5 . .
H17A C17 H17C 109.5 . .
H17B C17 H17C 109.5 . .
C15 C18 H18A 109.5 . .
C15 C18 H18B 109.5 . .
H18A C18 H18B 109.5 . .
C15 C18 H18C 109.5 . .
H18A C18 H18C 109.5 . .
H18B C18 H18C 109.5 . .
C32 C19 C20 120.3(4) . .
C32 C19 P1 114.3(3) . .
C20 C19 P1 124.7(3) . .
C21 C20 C19 120.1(4) . .
C21 C20 H20A 120.0 . .
C19 C20 H20A 120.0 . .
C20 C21 C26 118.6(4) . .
C20 C21 C22 121.6(4) . .
C26 C21 C22 119.8(4) . .
C24' C22 C23 133.5(14) . .
C24' C22 C24 45.0(16) . .
C23 C22 C24 109.1(7) . .
C24' C22 C25 62.4(16) . .
C23 C22 C25 111.3(7) . .
C24 C22 C25 106.2(6) . .
C24' C22 C21 113.3(13) . .
C23 C22 C21 111.9(5) . .
C24 C22 C21 109.1(5) . .
C25 C22 C21 108.9(5) . .
C24' C22 C25' 122.0(19) . .
C23 C22 C25' 53.4(14) . .
C24 C22 C25' 146.4(11) . .
C25 C22 C25' 64.6(14) . .
C21 C22 C25' 104.3(10) . .
C24' C22 C23' 106(2) . .
C23 C22 C23' 51.9(12) . .
C24 C22 C23' 63.3(13) . .
C25 C22 C23' 146.2(9) . .
C21 C22 C23' 104.8(9) . .
C25' C22 C23' 105.3(19) . .
C22 C23 H23A 109.5 . .
C22 C23 H23B 109.5 . .
H23A C23 H23B 109.5 . .
C22 C23 H23C 109.5 . .
H23A C23 H23C 109.5 . .
H23B C23 H23C 109.5 . .
C22 C24 H24A 109.5 . .
C22 C24 H24B 109.5 . .
H24A C24 H24B 109.5 . .
C22 C24 H24C 109.5 . .
H24A C24 H24C 109.5 . .
H24B C24 H24C 109.5 . .
C22 C25 H25A 109.5 . .
C22 C25 H25B 109.5 . .
H25A C25 H25B 109.5 . .
C22 C25 H25C 109.5 . .
H25A C25 H25C 109.5 . .
H25B C25 H25C 109.5 . .
C22 C23' H23D 109.5 . .
C22 C23' H23E 109.5 . .
H23D C23' H23E 109.5 . .
C22 C23' H23F 109.5 . .
H23D C23' H23F 109.5 . .
H23E C23' H23F 109.5 . .
C22 C24' H24D 109.5 . .
C22 C24' H24E 109.5 . .
H24D C24' H24E 109.5 . .
C22 C24' H24F 109.5 . .
H24D C24' H24F 109.5 . .
H24E C24' H24F 109.5 . .
C22 C25' H25D 109.5 . .
C22 C25' H25E 109.5 . .
H25D C25' H25E 109.5 . .
C22 C25' H25F 109.5 . .
H25D C25' H25F 109.5 . .
H25E C25' H25F 109.5 . .
C21 C26 C27 123.8(4) . .
C21 C26 H26A 118.1 . .
C27 C26 H26A 118.1 . .
C26 C27 C32 116.4(4) . .
C26 C27 C28 122.6(4) . .
C32 C27 C28 121.0(4) . .
C30 C28 C27 110.4(4) . .
C30 C28 C31 110.0(4) . .
C27 C28 C31 110.9(4) . .
C30 C28 C29 107.1(4) . .
C27 C28 C29 110.8(4) . .
C31 C28 C29 107.6(4) . .
C28 C29 H29A 109.5 . .
C28 C29 H29B 109.5 . .
H29A C29 H29B 109.5 . .
C28 C29 H29C 109.5 . .
H29A C29 H29C 109.5 . .
H29B C29 H29C 109.5 . .
C28 C30 H30A 109.5 . .
C28 C30 H30B 109.5 . .
H30A C30 H30B 109.5 . .
C28 C30 H30C 109.5 . .
H30A C30 H30C 109.5 . .
H30B C30 H30C 109.5 . .
C28 C31 H31A 109.5 . .
C28 C31 H31B 109.5 . .
H31A C31 H31B 109.5 . .
C28 C31 H31C 109.5 . .
H31A C31 H31C 109.5 . .
H31B C31 H31C 109.5 . .
O2 C32 C19 118.3(4) 3 .
O2 C32 C27 120.9(4) 3 .
C19 C32 C27 120.8(4) . .

loop_
_geom_bond_atom_site_label_1
_geom_bond_atom_site_label_2
_geom_bond_distance
_geom_bond_site_symmetry_2
Ti O2 1.857(3) .
Ti O2 1.858(3) 3
Ti O1 1.896(3) 3
Ti O1 1.896(3) .
Ti P1 2.6701(12) 3
Ti P1 2.6701(12) .
P1 C1 1.806(4) .
P1 C19 1.828(4) .
P1 C15 1.842(4) .
O1 C2 1.356(5) .
O2 C32 1.352(4) 3
C1 C2 1.400(6) .
C1 C14 1.418(6) .
C2 C3 1.406(6) .
C3 C8 1.406(6) .
C3 C4 1.533(6) .
C4 C5 1.519(7) .
C4 C7 1.532(6) .
C4 C6 1.542(7) .
C5 H5A 0.9800 .
C5 H5B 0.9800 .
C5 H5C 0.9800 .
C6 H6A 0.9800 .
C6 H6B 0.9800 .
C6 H6C 0.9800 .
C7 H7A 0.9800 .
C7 H7B 0.9800 .
C7 H7C 0.9800 .
C8 C9 1.393(6) .
C8 H8A 0.9500 .
C9 C14 1.386(6) .
C9 C10 1.535(6) .
C10 C11' 1.49(2) .
C10 C12' 1.50(3) .
C10 C12 1.503(11) .
C10 C13 1.508(11) .
C10 C11 1.598(11) .
C10 C13' 1.65(3) .
C11 H11A 0.9800 .
C11 H11B 0.9800 .
C11 H11C 0.9800 .
C12 H12A 0.9800 .
C12 H12B 0.9800 .
C12 H12C 0.9800 .
C13 H13A 0.9800 .
C13 H13B 0.9800 .
C13 H13C 0.9800 .
C11' H11D 0.9800 .
C11' H11E 0.9800 .
C11' H11F 0.9800 .
C12' H12D 0.9800 .
C12' H12E 0.9800 .
C12' H12F 0.9800 .
C13' H13D 0.9800 .
C13' H13E 0.9800 .
C13' H13F 0.9800 .
C14 H14A 0.9500 .
C15 C17 1.520(6) .
C15 C18 1.521(7) .
C15 C16 1.545(7) .
C16 H16A 0.9800 .
C16 H16B 0.9800 .
C16 H16C 0.9800 .
C17 H17A 0.9800 .
C17 H17B 0.9800 .
C17 H17C 0.9800 .
C18 H18A 0.9800 .
C18 H18B 0.9800 .
C18 H18C 0.9800 .
C19 C32 1.393(6) .
C19 C20 1.408(5) .
C20 C21 1.374(6) .
C20 H20A 0.9500 .
C21 C26 1.394(6) .
C21 C22 1.561(6) .
C22 C24' 1.45(4) .
C22 C23 1.508(10) .
C22 C24 1.546(10) .
C22 C25 1.552(10) .
C22 C25' 1.62(4) .
C22 C23' 1.70(4) .
C23 H23A 0.9800 .
C23 H23B 0.9800 .
C23 H23C 0.9800 .
C24 H24A 0.9800 .
C24 H24B 0.9800 .
C24 H24C 0.9800 .
C25 H25A 0.9800 .
C25 H25B 0.9800 .
C25 H25C 0.9800 .
C23' H23D 0.9800 .
C23' H23E 0.9800 .
C23' H23F 0.9800 .
C24' H24D 0.9800 .
C24' H24E 0.9800 .
C24' H24F 0.9800 .
C25' H25D 0.9800 .
C25' H25E 0.9800 .
C25' H25F 0.9800 .
C26 C27 1.395(6) .
C26 H26A 0.9500 .
C27 C32 1.410(6) .
C27 C28 1.535(6) .
C28 C30 1.504(7) .
C28 C31 1.546(7) .
C28 C29 1.559(6) .
C29 H29A 0.9800 .
C29 H29B 0.9800 .
C29 H29C 0.9800 .
C30 H30A 0.9800 .
C30 H30B 0.9800 .
C30 H30C 0.9800 .
C31 H31A 0.9800 .
C31 H31B 0.9800 .
C31 H31C 0.9800 .
C32 O2 1.352(4) 3

loop_
_geom_torsion_atom_site_label_1
_geom_torsion_atom_site_label_2
_geom_torsion_atom_site_label_3
_geom_torsion_atom_site_label_4
_geom_torsion
_geom_torsion_site_symmetry_1
_geom_torsion_site_symmetry_4
O2 Ti P1 C1 -9.0(4) . .
O2 Ti P1 C1 -106.72(17) 3 .
O1 Ti P1 C1 161.72(16) 3 .
O1 Ti P1 C1 -0.94(16) . .
P1 Ti P1 C1 88.80(14) 3 .
O2 Ti P1 C19 91.9(4) . .
O2 Ti P1 C19 -5.77(16) 3 .
O1 Ti P1 C19 -97.33(16) 3 .
O1 Ti P1 C19 100.01(16) . .
P1 Ti P1 C19 -170.25(14) 3 .
O2 Ti P1 C15 -142.2(4) . .
O2 Ti P1 C15 120.1(2) 3 .
O1 Ti P1 C15 28.5(2) 3 .
O1 Ti P1 C15 -134.2(2) . .
P1 Ti P1 C15 -44.4(2) 3 .
O2 Ti O1 C2 172.8(4) . .
O2 Ti O1 C2 65.5(4) 3 .
O1 Ti O1 C2 -60.3(4) 3 .
P1 Ti O1 C2 -112.0(4) 3 .
P1 Ti O1 C2 -5.1(4) . .
O2 Ti O2 C32 -152.1(4) 3 3
O1 Ti O2 C32 -56.2(4) 3 3
O1 Ti O2 C32 106.8(4) . 3
P1 Ti O2 C32 12.3(4) 3 3
P1 Ti O2 C32 114.5(4) . 3
C19 P1 C1 C2 -91.4(3) . .
C15 P1 C1 C2 150.8(3) . .
Ti P1 C1 C2 5.3(3) . .
C19 P1 C1 C14 75.5(4) . .
C15 P1 C1 C14 -42.3(5) . .
Ti P1 C1 C14 172.2(4) . .
Ti O1 C2 C1 10.7(6) . .
Ti O1 C2 C3 -166.4(3) . .
C14 C1 C2 O1 -176.9(4) . .
P1 C1 C2 O1 -9.0(5) . .
C14 C1 C2 C3 0.2(6) . .
P1 C1 C2 C3 168.1(3) . .
O1 C2 C3 C8 177.5(4) . .
C1 C2 C3 C8 0.5(6) . .
O1 C2 C3 C4 -0.4(6) . .
C1 C2 C3 C4 -177.5(4) . .
C8 C3 C4 C5 -113.8(5) . .
C2 C3 C4 C5 64.0(5) . .
C8 C3 C4 C7 5.3(7) . .
C2 C3 C4 C7 -176.8(4) . .
C8 C3 C4 C6 125.2(5) . .
C2 C3 C4 C6 -57.0(6) . .
C2 C3 C8 C9 -0.8(7) . .
C4 C3 C8 C9 177.1(4) . .
C3 C8 C9 C14 0.5(7) . .
C3 C8 C9 C10 -176.3(5) . .
C14 C9 C10 C11' 178.2(14) . .
C8 C9 C10 C11' -5.1(15) . .
C14 C9 C10 C12' 43.1(13) . .
C8 C9 C10 C12' -140.2(13) . .
C14 C9 C10 C12 1.8(9) . .
C8 C9 C10 C12 178.5(7) . .
C14 C9 C10 C13 -124.0(7) . .
C8 C9 C10 C13 52.7(8) . .
C14 C9 C10 C11 118.1(6) . .
C8 C9 C10 C11 -65.2(8) . .
C14 C9 C10 C13' -68.4(11) . .
C8 C9 C10 C13' 108.2(11) . .
C8 C9 C14 C1 0.2(7) . .
C10 C9 C14 C1 177.0(5) . .
C2 C1 C14 C9 -0.6(7) . .
P1 C1 C14 C9 -166.5(4) . .
C1 P1 C15 C17 69.8(4) . .
C19 P1 C15 C17 -41.3(4) . .
Ti P1 C15 C17 -161.5(3) . .
C1 P1 C15 C18 -166.6(4) . .
C19 P1 C15 C18 82.3(4) . .
Ti P1 C15 C18 -37.8(5) . .
C1 P1 C15 C16 -52.1(4) . .
C19 P1 C15 C16 -163.2(4) . .
Ti P1 C15 C16 76.7(4) . .
C1 P1 C19 C32 102.1(3) . .
C15 P1 C19 C32 -139.0(3) . .
Ti P1 C19 C32 2.4(3) . .
C1 P1 C19 C20 -68.6(4) . .
C15 P1 C19 C20 50.3(4) . .
Ti P1 C19 C20 -168.3(4) . .
C32 C19 C20 C21 2.6(7) . .
P1 C19 C20 C21 172.8(4) . .
C19 C20 C21 C26 -0.2(7) . .
C19 C20 C21 C22 180.0(4) . .
C20 C21 C22 C24' 166.9(19) . .
C26 C21 C22 C24' -13(2) . .
C20 C21 C22 C23 -2.2(9) . .
C26 C21 C22 C23 178.0(7) . .
C20 C21 C22 C24 118.7(7) . .
C26 C21 C22 C24 -61.1(8) . .
C20 C21 C22 C25 -125.7(6) . .
C26 C21 C22 C25 54.4(7) . .
C20 C21 C22 C25' -58.1(16) . .
C26 C21 C22 C25' 122.0(16) . .
C20 C21 C22 C23' 52.2(14) . .
C26 C21 C22 C23' -127.6(14) . .
C20 C21 C26 C27 -0.3(8) . .
C22 C21 C26 C27 179.5(5) . .
C21 C26 C27 C32 -1.5(7) . .
C21 C26 C27 C28 -179.9(5) . .
C26 C27 C28 C30 -120.7(5) . .
C32 C27 C28 C30 61.0(6) . .
C26 C27 C28 C31 117.2(5) . .
C32 C27 C28 C31 -61.2(6) . .
C26 C27 C28 C29 -2.2(7) . .
C32 C27 C28 C29 179.5(4) . .
C20 C19 C32 O2 175.1(4) . 3
P1 C19 C32 O2 4.0(5) . 3
C20 C19 C32 C27 -4.6(7) . .
P1 C19 C32 C27 -175.7(3) . .
C26 C27 C32 O2 -175.8(4) . 3
C28 C27 C32 O2 2.6(7) . 3
C26 C27 C32 C19 3.9(7) . .
C28 C27 C32 C19 -177.7(4) . .
